data_7720478
loop_
_publ_author_name
'G&#xf3;mez-Paz, Olaya'
'Carballo, Rosa'
'Lago, Ana B.'
'V&#xe1;zquez-L&#xf3;pez, Ezequiel M'
'Covelo, Berta'

_publ_section_title
;
 Structural diversity in Zn(II)/Cu(II) complexes with
 salicylic/acetylsalicylic acids and bis(4-pyridylthio)methane:
 coordination polymers, one organic cocrystal, and one organic salt.
;
_journal_issue 2
_journal_name_full 'Dalton transactions (Cambridge, England : 2003)'
_journal_page_first 724
_journal_page_last 734
_journal_paper_doi 10.1039/d5dt02303c
_journal_volume 55
_journal_year 2026
_chemical_formula_moiety 'C25 H20 N2 O6 S2 Zn'
_chemical_formula_sum 'C25 H20 N2 O6 S2 Zn'
_chemical_formula_weight 573.92
_space_group_crystal_system monoclinic
_space_group_IT_number 14
_space_group_name_Hall '-P 2ybc'
_space_group_name_H-M_alt 'P 1 21/c 1'
_atom_sites_solution_hydrogens geom
_atom_sites_solution_primary dual
_audit_creation_date 2020-11-15
_audit_creation_method
; 
Olex2 1.3 
(compiled 2020.07.31 svn.rc2a77460 for OlexSys, GUI svn.r6145) 
;
_audit_update_record
;
2025-09-11 deposited with the CCDC.	2025-10-31 downloaded from the CCDC.
;
_cell_angle_alpha 90
_cell_angle_beta 90.5900(10)
_cell_angle_gamma 90
_cell_formula_units_Z 4
_cell_length_a 12.6079(3)
_cell_length_b 11.9634(3)
_cell_length_c 16.0231(4)
_cell_measurement_reflns_used 9821
_cell_measurement_temperature 100.0
_cell_measurement_theta_max 28.30
_cell_measurement_theta_min 2.54
_cell_volume 2416.69(10)
_computing_cell_refinement 'SAINT V8.40A (?, 2016)'
_computing_data_collection 'Bruker APEX3'
_computing_data_reduction 'SAINT V8.40A (?, 2016)'
_computing_molecular_graphics 'Olex2 1.3 (Dolomanov et al., 2009)'
_computing_publication_material 'Olex2 1.3 (Dolomanov et al., 2009)'
_computing_structure_refinement 'XL  (Sheldrick, 2008)'
_computing_structure_solution 'SHELXT 2014/5 (Sheldrick, 2014)'
_diffrn_ambient_temperature 100.0
_diffrn_measured_fraction_theta_full 0.999
_diffrn_measured_fraction_theta_max 0.999
_diffrn_measurement_device_type 'Bruker D8 Venture Photon II CMOS'
_diffrn_measurement_method '\f and \w scans'
_diffrn_radiation_monochromator 'Incoatec HeliosTM multilayer optics'
_diffrn_radiation_type MoK\a
_diffrn_radiation_wavelength 0.71073
_diffrn_reflns_av_R_equivalents 0.0308
_diffrn_reflns_av_unetI/netI 0.0189
_diffrn_reflns_Laue_measured_fraction_full 0.999
_diffrn_reflns_Laue_measured_fraction_max 0.999
_diffrn_reflns_limit_h_max 16
_diffrn_reflns_limit_h_min -16
_diffrn_reflns_limit_k_max 15
_diffrn_reflns_limit_k_min -15
_diffrn_reflns_limit_l_max 21
_diffrn_reflns_limit_l_min -21
_diffrn_reflns_number 40213
_diffrn_reflns_point_group_measured_fraction_full 0.999
_diffrn_reflns_point_group_measured_fraction_max 0.999
_diffrn_reflns_theta_full 25.242
_diffrn_reflns_theta_max 28.303
_diffrn_reflns_theta_min 2.542
_diffrn_source_current 1.0
_diffrn_source_power 0.05
_diffrn_source_voltage 50.0
_diffrn_standards_number 0
_exptl_absorpt_coefficient_mu 1.234
_exptl_absorpt_correction_T_max 0.7457
_exptl_absorpt_correction_T_min 0.6022
_exptl_absorpt_correction_type multi-scan
_exptl_absorpt_process_details
; 
SADABS-2016/2 (Bruker,2016/2) was used for absorption correction. 
wR2(int) was 0.0768 before and 0.0453 after correction. 
The Ratio of minimum to maximum transmission is 0.8076. 
The \l/2 correction factor is Not present. 
;
_exptl_crystal_colour colourless
_exptl_crystal_colour_primary colourless
_exptl_crystal_density_diffrn 1.577
_exptl_crystal_density_method 'not measured'
_exptl_crystal_description prism
_exptl_crystal_F_000 1176
_exptl_crystal_size_max 0.281
_exptl_crystal_size_mid 0.273
_exptl_crystal_size_min 0.213
_refine_diff_density_max 0.339
_refine_diff_density_min -0.358
_refine_diff_density_rms 0.049
_refine_ls_extinction_method none
_refine_ls_goodness_of_fit_ref 1.039
_refine_ls_hydrogen_treatment constr
_refine_ls_matrix_type full
_refine_ls_number_parameters 327
_refine_ls_number_reflns 5997
_refine_ls_number_restraints 0
_refine_ls_restrained_S_all 1.039
_refine_ls_R_factor_all 0.0256
_refine_ls_R_factor_gt 0.0230
_refine_ls_shift/su_max 0.001
_refine_ls_shift/su_mean 0.000
_refine_ls_structure_factor_coef Fsqd
_refine_ls_weighting_details 'w=1/[\s^2^(Fo^2^)+(0.0249P)^2^+1.2433P] where P=(Fo^2^+2Fc^2^)/3'
_refine_ls_weighting_scheme calc
_refine_ls_wR_factor_gt 0.0565
_refine_ls_wR_factor_ref 0.0578
_reflns_Friedel_coverage 0.000
_reflns_number_gt 5581
_reflns_number_total 5997
_reflns_threshold_expression 'I > 2\s(I)'
_cod_data_source_file d5dt02303c2.cif
_cod_data_source_block 32068702_0m
_cod_database_code 7720478
_shelx_shelxl_version_number 2017/1
_shelx_space_group_comment
; 
The symmetry employed for this shelxl refinement is uniquely defined 
by the following loop, which should always be used as a source of 
symmetry information in preference to the above space-group names. 
They are only intended as comments. 
;
_shelx_estimated_absorpt_t_max 0.779
_shelx_estimated_absorpt_t_min 0.723
_olex2_refinement_description
; 
1. Fixed Uiso 
 At 1.2 times of: 
  All C(H) groups, All C(H,H) groups 
 At 1.5 times of: 
  All O(H) groups 
2.a Secondary CH2 refined with riding coordinates: 
 C6(H6A,H6B) 
2.b Aromatic/amide H refined with riding coordinates: 
 C8(H8), C11(H11), C2(H2), C9(H9), C18(H18), C10(H10), C1(H1), C17(H17), 
 C25(H25), C4(H4), C5(H5), C15(H15), C24(H24), C16(H16), C22(H22), C23(H23) 
2.c Idealised tetrahedral OH refined as rotating group: 
 O12(H12), O34(H34) 
;
_olex2_submission_special_instructions 'No special instructions were received'

loop_
_space_group_symop_operation_xyz
'x, y, z'
'-x, y+1/2, -z+1/2'
'-x, -y, -z'
'x, -y-1/2, z-1/2'

loop_
_atom_site_label
_atom_site_type_symbol
_atom_site_fract_x
_atom_site_fract_y
_atom_site_fract_z
_atom_site_U_iso_or_equiv
_atom_site_adp_type
_atom_site_occupancy
_atom_site_site_symmetry_order
_atom_site_calc_flag
_atom_site_refinement_flags_posn
_atom_site_refinement_flags_adp
_atom_site_refinement_flags_occupancy
_atom_site_disorder_assembly
_atom_site_disorder_group
Zn1 Zn 0.29789(2) 0.76595(2) 0.35518(2) 0.01713(5) Uani 1 1 d . . . . .
S1 S 0.74932(2) 0.94317(3) 0.51765(2) 0.02036(7) Uani 1 1 d . . . . .
S2 S 0.92366(2) 0.85994(3) 0.62994(2) 0.02205(7) Uani 1 1 d . . . . .
O1 O 0.33367(7) 0.61153(8) 0.33037(6) 0.0233(2) Uani 1 1 d . . . . .
O2 O 0.16871(8) 0.60212(9) 0.28032(6) 0.0252(2) Uani 1 1 d . . . . .
O3 O 0.23738(8) 0.87270(9) 0.27699(6) 0.0252(2) Uani 1 1 d . . . . .
O12 O 0.10302(8) 0.42294(10) 0.20919(7) 0.0301(2) Uani 1 1 d . . . . .
H12 H 0.098871 0.487721 0.229110 0.045 Uiso 1 1 calc R U . . .
O34 O 0.36959(8) 0.95029(10) 0.05028(7) 0.0317(2) Uani 1 1 d . . . . .
H34 H 0.394390 0.912246 0.089989 0.048 Uiso 1 1 calc R U . . .
N1 N 0.43953(8) 0.81906(9) 0.40316(6) 0.0174(2) Uani 1 1 d . . . . .
N2 N 1.18319(8) 0.78562(9) 0.44294(6) 0.0153(2) Uani 1 1 d . . . . .
O4 O 0.36990(8) 0.84709(11) 0.18948(7) 0.0383(3) Uani 1 1 d . . . . .
C7 C 1.02109(9) 0.83429(10) 0.55444(8) 0.0161(2) Uani 1 1 d . . . . .
C8 C 1.00327(10) 0.83994(11) 0.46858(8) 0.0181(2) Uani 1 1 d . . . . .
H8 H 0.935755 0.860929 0.446882 0.022 Uiso 1 1 calc R U . . .
C11 C 1.20038(10) 0.78306(10) 0.52603(8) 0.0166(2) Uani 1 1 d . . . . .
H11 H 1.269349 0.764439 0.546022 0.020 Uiso 1 1 calc R U . . .
C2 C 0.57473(10) 0.95782(11) 0.41951(8) 0.0191(2) Uani 1 1 d . . . . .
H2 H 0.600641 1.030002 0.405747 0.023 Uiso 1 1 calc R U . . .
C9 C 1.08571(10) 0.81442(11) 0.41546(8) 0.0178(2) Uani 1 1 d . . . . .
H9 H 1.072914 0.817365 0.356975 0.021 Uiso 1 1 calc R U . . .
C14 C 0.19875(11) 0.37869(12) 0.22854(8) 0.0221(3) Uani 1 1 d . . . . .
C3 C 0.63291(9) 0.88828(10) 0.47326(8) 0.0166(2) Uani 1 1 d . . . . .
C18 C 0.37408(10) 0.38860(11) 0.29086(8) 0.0202(2) Uani 1 1 d . . . . .
H18 H 0.426786 0.429185 0.320905 0.024 Uiso 1 1 calc R U . . .
C10 C 1.12254(10) 0.80620(11) 0.58357(8) 0.0171(2) Uani 1 1 d . . . . .
H10 H 1.137637 0.803082 0.641735 0.021 Uiso 1 1 calc R U . . .
C1 C 0.47967(10) 0.92083(11) 0.38673(8) 0.0187(2) Uani 1 1 d . . . . .
H1 H 0.440658 0.969335 0.350898 0.022 Uiso 1 1 calc R U . . .
C20 C 0.22237(10) 0.95535(11) 0.14428(8) 0.0198(2) Uani 1 1 d . . . . .
C13 C 0.27696(10) 0.43951(11) 0.27233(8) 0.0184(2) Uani 1 1 d . . . . .
C17 C 0.39480(11) 0.27987(12) 0.26612(9) 0.0232(3) Uani 1 1 d . . . . .
H17 H 0.460933 0.245753 0.279248 0.028 Uiso 1 1 calc R U . . .
C25 C 0.11799(11) 0.99002(11) 0.16006(9) 0.0213(3) Uani 1 1 d . . . . .
H25 H 0.086183 0.972939 0.212017 0.026 Uiso 1 1 calc R U . . .
C4 C 0.59264(10) 0.78148(11) 0.48869(8) 0.0196(2) Uani 1 1 d . . . . .
H4 H 0.630334 0.730896 0.523775 0.024 Uiso 1 1 calc R U . . .
C6 C 0.80227(10) 0.82487(11) 0.57556(8) 0.0193(2) Uani 1 1 d . . . . .
H6A H 0.749074 0.799378 0.616396 0.023 Uiso 1 1 calc R U . . .
H6B H 0.815823 0.762464 0.536516 0.023 Uiso 1 1 calc R U . . .
C5 C 0.49717(10) 0.75040(11) 0.45221(8) 0.0197(2) Uani 1 1 d . . . . .
H5 H 0.471123 0.677172 0.462275 0.024 Uiso 1 1 calc R U . . .
C12 C 0.25732(10) 0.55855(11) 0.29571(8) 0.0194(2) Uani 1 1 d . . . . .
C15 C 0.22017(12) 0.26931(12) 0.20334(9) 0.0269(3) Uani 1 1 d . . . . .
H15 H 0.167877 0.227864 0.173503 0.032 Uiso 1 1 calc R U . . .
C24 C 0.06151(12) 1.04891(12) 0.10019(10) 0.0271(3) Uani 1 1 d . . . . .
H24 H -0.008678 1.073463 0.111004 0.032 Uiso 1 1 calc R U . . .
C19 C 0.28166(10) 0.88732(12) 0.20739(8) 0.0219(3) Uani 1 1 d . . . . .
C16 C 0.31715(12) 0.22134(12) 0.22171(9) 0.0265(3) Uani 1 1 d . . . . .
H16 H 0.331211 0.147171 0.203765 0.032 Uiso 1 1 calc R U . . .
C21 C 0.26899(11) 0.98105(11) 0.06773(8) 0.0226(3) Uani 1 1 d . . . . .
C22 C 0.21130(12) 1.03881(12) 0.00695(9) 0.0263(3) Uani 1 1 d . . . . .
H22 H 0.242099 1.055327 -0.045486 0.032 Uiso 1 1 calc R U . . .
C23 C 0.10854(12) 1.07184(12) 0.02391(9) 0.0285(3) Uani 1 1 d . . . . .
H23 H 0.069149 1.111136 -0.017563 0.034 Uiso 1 1 calc R U . . .

loop_
_atom_site_aniso_label
_atom_site_aniso_U_11
_atom_site_aniso_U_22
_atom_site_aniso_U_33
_atom_site_aniso_U_23
_atom_site_aniso_U_13
_atom_site_aniso_U_12
Zn1 0.01260(7) 0.02194(8) 0.01685(8) -0.00171(5) 0.00085(5) 0.00031(5)
S1 0.01461(14) 0.01730(14) 0.02914(17) -0.00260(12) -0.00164(12) -0.00167(11)
S2 0.01430(14) 0.03642(19) 0.01547(14) -0.00451(12) 0.00160(11) -0.00130(13)
O1 0.0195(4) 0.0239(5) 0.0264(5) -0.0076(4) -0.0022(4) 0.0007(4)
O2 0.0202(5) 0.0331(5) 0.0224(5) -0.0016(4) -0.0024(4) 0.0048(4)
O3 0.0237(5) 0.0310(5) 0.0209(5) 0.0031(4) 0.0017(4) 0.0021(4)
O12 0.0219(5) 0.0415(6) 0.0268(5) -0.0028(5) -0.0076(4) -0.0041(4)
O34 0.0257(5) 0.0418(6) 0.0279(5) -0.0002(5) 0.0087(4) 0.0019(5)
N1 0.0137(5) 0.0226(5) 0.0160(5) -0.0016(4) 0.0026(4) -0.0005(4)
N2 0.0135(5) 0.0152(5) 0.0173(5) -0.0007(4) 0.0003(4) -0.0010(4)
O4 0.0224(5) 0.0625(8) 0.0300(6) 0.0059(5) 0.0021(4) 0.0127(5)
C7 0.0143(5) 0.0177(6) 0.0165(5) -0.0008(4) 0.0019(4) -0.0019(4)
C8 0.0132(5) 0.0250(6) 0.0160(6) 0.0008(5) -0.0003(4) -0.0002(5)
C11 0.0145(5) 0.0167(6) 0.0186(6) 0.0013(4) -0.0019(4) 0.0005(4)
C2 0.0196(6) 0.0167(6) 0.0211(6) -0.0010(5) 0.0028(5) -0.0005(5)
C9 0.0151(5) 0.0230(6) 0.0153(5) 0.0002(5) -0.0013(4) -0.0021(5)
C14 0.0205(6) 0.0323(7) 0.0134(5) -0.0001(5) 0.0008(5) -0.0062(5)
C3 0.0122(5) 0.0198(6) 0.0178(5) -0.0036(5) 0.0034(4) -0.0001(4)
C18 0.0169(6) 0.0240(6) 0.0199(6) -0.0023(5) 0.0034(5) -0.0046(5)
C10 0.0177(6) 0.0188(6) 0.0148(5) 0.0007(4) -0.0016(4) -0.0002(5)
C1 0.0182(6) 0.0206(6) 0.0175(6) -0.0006(5) 0.0017(5) 0.0024(5)
C20 0.0221(6) 0.0181(6) 0.0192(6) -0.0034(5) 0.0003(5) -0.0031(5)
C13 0.0175(6) 0.0243(6) 0.0135(5) -0.0024(5) 0.0033(4) -0.0037(5)
C17 0.0221(6) 0.0228(7) 0.0249(7) 0.0002(5) 0.0069(5) -0.0023(5)
C25 0.0219(6) 0.0187(6) 0.0235(6) -0.0021(5) 0.0005(5) -0.0008(5)
C4 0.0155(6) 0.0212(6) 0.0222(6) 0.0025(5) -0.0001(5) -0.0008(5)
C6 0.0140(5) 0.0237(6) 0.0201(6) 0.0003(5) 0.0010(5) -0.0011(5)
C5 0.0161(6) 0.0210(6) 0.0222(6) 0.0018(5) 0.0018(5) -0.0028(5)
C12 0.0189(6) 0.0258(6) 0.0134(5) -0.0013(5) 0.0024(4) -0.0005(5)
C15 0.0318(7) 0.0300(7) 0.0190(6) -0.0030(5) -0.0011(5) -0.0129(6)
C24 0.0247(7) 0.0220(7) 0.0345(8) -0.0013(6) -0.0020(6) 0.0021(5)
C19 0.0185(6) 0.0252(7) 0.0219(6) -0.0014(5) -0.0014(5) -0.0030(5)
C16 0.0364(8) 0.0216(7) 0.0216(6) -0.0026(5) 0.0071(6) -0.0073(6)
C21 0.0252(6) 0.0209(6) 0.0218(6) -0.0046(5) 0.0031(5) -0.0028(5)
C22 0.0375(8) 0.0203(6) 0.0211(6) -0.0011(5) 0.0000(6) -0.0049(6)
C23 0.0365(8) 0.0196(6) 0.0292(7) 0.0010(5) -0.0071(6) -0.0015(6)

loop_
_atom_type_symbol
_atom_type_description
_atom_type_scat_dispersion_real
_atom_type_scat_dispersion_imag
_atom_type_scat_source
C C 0.0033 0.0016 'International Tables Vol C Tables 4.2.6.8 and 6.1.1.4'
H H 0.0000 0.0000 'International Tables Vol C Tables 4.2.6.8 and 6.1.1.4'
N N 0.0061 0.0033 'International Tables Vol C Tables 4.2.6.8 and 6.1.1.4'
O O 0.0106 0.0060 'International Tables Vol C Tables 4.2.6.8 and 6.1.1.4'
S S 0.1246 0.1234 'International Tables Vol C Tables 4.2.6.8 and 6.1.1.4'
Zn Zn 0.2839 1.4301 'International Tables Vol C Tables 4.2.6.8 and 6.1.1.4'

loop_
_geom_angle_atom_site_label_1
_geom_angle_atom_site_label_2
_geom_angle_atom_site_label_3
_geom_angle
_geom_angle_site_symmetry_1
_geom_angle_site_symmetry_3
_geom_angle_publ_flag
O1 Zn1 N1 99.74(4) . . ?
O1 Zn1 N2 114.71(4) . 1_455 ?
O3 Zn1 O1 125.74(4) . . ?
O3 Zn1 N1 112.06(4) . . ?
O3 Zn1 N2 95.30(4) . 1_455 ?
N1 Zn1 N2 109.17(4) . 1_455 ?
C3 S1 C6 102.56(6) . . ?
C7 S2 C6 102.84(6) . . ?
C12 O1 Zn1 112.69(8) . . ?
C19 O3 Zn1 119.11(9) . . ?
C14 O12 H12 109.5 . . ?
C21 O34 H34 109.5 . . ?
C1 N1 Zn1 122.55(9) . . ?
C5 N1 Zn1 119.74(9) . . ?
C5 N1 C1 117.70(11) . . ?
C11 N2 Zn1 124.77(8) . 1_655 ?
C9 N2 Zn1 117.08(8) . 1_655 ?
C9 N2 C11 117.78(10) . . ?
C8 C7 S2 124.31(10) . . ?
C8 C7 C10 118.62(11) . . ?
C10 C7 S2 117.07(9) . . ?
C7 C8 H8 120.6 . . ?
C9 C8 C7 118.81(11) . . ?
C9 C8 H8 120.6 . . ?
N2 C11 H11 118.4 . . ?
N2 C11 C10 123.15(11) . . ?
C10 C11 H11 118.4 . . ?
C3 C2 H2 120.3 . . ?
C1 C2 H2 120.3 . . ?
C1 C2 C3 119.49(12) . . ?
N2 C9 C8 122.97(11) . . ?
N2 C9 H9 118.5 . . ?
C8 C9 H9 118.5 . . ?
O12 C14 C13 122.11(13) . . ?
O12 C14 C15 118.41(12) . . ?
C15 C14 C13 119.48(13) . . ?
C2 C3 S1 117.29(10) . . ?
C4 C3 S1 125.10(10) . . ?
C4 C3 C2 117.60(11) . . ?
C13 C18 H18 119.5 . . ?
C17 C18 H18 119.5 . . ?
C17 C18 C13 121.07(12) . . ?
C7 C10 H10 120.7 . . ?
C11 C10 C7 118.63(11) . . ?
C11 C10 H10 120.7 . . ?
N1 C1 C2 122.95(12) . . ?
N1 C1 H1 118.5 . . ?
C2 C1 H1 118.5 . . ?
C25 C20 C19 120.16(12) . . ?
C21 C20 C25 119.69(13) . . ?
C21 C20 C19 120.10(12) . . ?
C14 C13 C12 120.06(12) . . ?
C18 C13 C14 119.26(12) . . ?
C18 C13 C12 120.64(11) . . ?
C18 C17 H17 120.5 . . ?
C18 C17 C16 118.98(13) . . ?
C16 C17 H17 120.5 . . ?
C20 C25 H25 119.9 . . ?
C24 C25 C20 120.16(13) . . ?
C24 C25 H25 119.9 . . ?
C3 C4 H4 120.4 . . ?
C5 C4 C3 119.13(12) . . ?
C5 C4 H4 120.4 . . ?
S1 C6 H6A 109.3 . . ?
S1 C6 H6B 109.3 . . ?
S2 C6 S1 111.81(7) . . ?
S2 C6 H6A 109.3 . . ?
S2 C6 H6B 109.3 . . ?
H6A C6 H6B 107.9 . . ?
N1 C5 C4 123.05(12) . . ?
N1 C5 H5 118.5 . . ?
C4 C5 H5 118.5 . . ?
O1 C12 C13 117.18(11) . . ?
O2 C12 O1 123.07(12) . . ?
O2 C12 C13 119.75(12) . . ?
C14 C15 H15 119.9 . . ?
C16 C15 C14 120.10(13) . . ?
C16 C15 H15 119.9 . . ?
C25 C24 H24 120.4 . . ?
C25 C24 C23 119.28(14) . . ?
C23 C24 H24 120.4 . . ?
O3 C19 C20 116.76(12) . . ?
O4 C19 O3 123.51(13) . . ?
O4 C19 C20 119.72(12) . . ?
C17 C16 H16 119.5 . . ?
C15 C16 C17 121.10(13) . . ?
C15 C16 H16 119.5 . . ?
O34 C21 C20 121.64(13) . . ?
O34 C21 C22 118.32(12) . . ?
C22 C21 C20 120.04(13) . . ?
C21 C22 H22 120.4 . . ?
C23 C22 C21 119.17(13) . . ?
C23 C22 H22 120.4 . . ?
C24 C23 H23 119.2 . . ?
C22 C23 C24 121.63(14) . . ?
C22 C23 H23 119.2 . . ?

loop_
_geom_bond_atom_site_label_1
_geom_bond_atom_site_label_2
_geom_bond_distance
_geom_bond_site_symmetry_2
_geom_bond_publ_flag
Zn1 O1 1.9437(10) . ?
Zn1 O3 1.9398(10) . ?
Zn1 N1 2.0385(11) . ?
Zn1 N2 2.0410(10) 1_455 ?
S1 C3 1.7521(13) . ?
S1 C6 1.8158(13) . ?
S2 C7 1.7598(12) . ?
S2 C6 1.8029(13) . ?
O1 C12 1.2750(16) . ?
O2 C12 1.2550(16) . ?
O3 C19 1.2644(16) . ?
O12 H12 0.8400 . ?
O12 C14 1.3511(17) . ?
O34 H34 0.8400 . ?
O34 C21 1.3526(17) . ?
N1 C1 1.3455(17) . ?
N1 C5 1.3449(17) . ?
N2 C11 1.3471(16) . ?
N2 C9 1.3460(16) . ?
O4 C19 1.2482(17) . ?
C7 C8 1.3933(17) . ?
C7 C10 1.3981(17) . ?
C8 H8 0.9500 . ?
C8 C9 1.3843(17) . ?
C11 H11 0.9500 . ?
C11 C10 1.3815(17) . ?
C2 H2 0.9500 . ?
C2 C3 1.3996(18) . ?
C2 C1 1.3766(18) . ?
C9 H9 0.9500 . ?
C14 C13 1.4071(18) . ?
C14 C15 1.397(2) . ?
C3 C4 1.3978(18) . ?
C18 H18 0.9500 . ?
C18 C13 1.3968(18) . ?
C18 C17 1.3854(19) . ?
C10 H10 0.9500 . ?
C1 H1 0.9500 . ?
C20 C25 1.4052(18) . ?
C20 C19 1.4928(19) . ?
C20 C21 1.3997(18) . ?
C13 C12 1.4938(18) . ?
C17 H17 0.9500 . ?
C17 C16 1.393(2) . ?
C25 H25 0.9500 . ?
C25 C24 1.382(2) . ?
C4 H4 0.9500 . ?
C4 C5 1.3836(18) . ?
C6 H6A 0.9900 . ?
C6 H6B 0.9900 . ?
C5 H5 0.9500 . ?
C15 H15 0.9500 . ?
C15 C16 1.380(2) . ?
C24 H24 0.9500 . ?
C24 C23 1.391(2) . ?
C16 H16 0.9500 . ?
C21 C22 1.393(2) . ?
C22 H22 0.9500 . ?
C22 C23 1.384(2) . ?
C23 H23 0.9500 . ?

loop_
_geom_hbond_atom_site_label_D
_geom_hbond_atom_site_label_H
_geom_hbond_atom_site_label_A
_geom_hbond_distance_DH
_geom_hbond_distance_HA
_geom_hbond_distance_DA
_geom_hbond_angle_DHA
_geom_hbond_site_symmetry_A
_geom_hbond_publ_flag
O12 H12 O2 0.84 1.82 2.5613(15) 146.5 . yes
O34 H34 O4 0.84 1.80 2.5492(16) 146.9 . yes
C8 H8 S1 0.95 2.80 3.5280(13) 134.2 . yes
C8 H8 O12 0.95 2.65 3.2890(16) 125.1 2_655 yes
C9 H9 O3 0.95 2.54 3.0254(15) 112.1 1_655 yes
C10 H10 O2 0.95 2.52 3.3827(16) 151.0 4_676 yes
C5 H5 O34 0.95 2.45 3.2975(17) 148.9 4_576 yes

loop_
_geom_torsion_atom_site_label_1
_geom_torsion_atom_site_label_2
_geom_torsion_atom_site_label_3
_geom_torsion_atom_site_label_4
_geom_torsion
_geom_torsion_site_symmetry_1
_geom_torsion_site_symmetry_2
_geom_torsion_site_symmetry_3
_geom_torsion_site_symmetry_4
_geom_torsion_publ_flag
Zn1 O1 C12 O2 -0.61(16) . . . . ?
Zn1 O1 C12 C13 178.81(8) . . . . ?
Zn1 O3 C19 O4 -9.07(19) . . . . ?
Zn1 O3 C19 C20 170.02(9) . . . . ?
Zn1 N1 C1 C2 179.34(9) . . . . ?
Zn1 N1 C5 C4 -178.33(10) . . . . ?
Zn1 N2 C11 C10 174.25(9) 1_655 . . . ?
Zn1 N2 C9 C8 -174.17(10) 1_655 . . . ?
S1 C3 C4 C5 177.19(10) . . . . ?
S2 C7 C8 C9 -177.97(10) . . . . ?
S2 C7 C10 C11 178.57(10) . . . . ?
O12 C14 C13 C18 179.59(12) . . . . ?
O12 C14 C13 C12 -2.71(18) . . . . ?
O12 C14 C15 C16 179.80(12) . . . . ?
O34 C21 C22 C23 -179.45(13) . . . . ?
N2 C11 C10 C7 -0.38(19) . . . . ?
C7 S2 C6 S1 -87.32(8) . . . . ?
C7 C8 C9 N2 -0.9(2) . . . . ?
C8 C7 C10 C11 -1.25(18) . . . . ?
C11 N2 C9 C8 -0.73(19) . . . . ?
C2 C3 C4 C5 -1.43(18) . . . . ?
C9 N2 C11 C10 1.37(18) . . . . ?
C14 C13 C12 O1 -175.45(11) . . . . ?
C14 C13 C12 O2 4.00(18) . . . . ?
C14 C15 C16 C17 0.7(2) . . . . ?
C3 S1 C6 S2 -179.00(6) . . . . ?
C3 C2 C1 N1 -0.78(19) . . . . ?
C3 C4 C5 N1 -1.1(2) . . . . ?
C18 C13 C12 O1 2.22(18) . . . . ?
C18 C13 C12 O2 -178.33(12) . . . . ?
C18 C17 C16 C15 -1.0(2) . . . . ?
C10 C7 C8 C9 1.84(19) . . . . ?
C1 N1 C5 C4 2.71(19) . . . . ?
C1 C2 C3 S1 -176.39(9) . . . . ?
C1 C2 C3 C4 2.33(18) . . . . ?
C20 C25 C24 C23 1.0(2) . . . . ?
C20 C21 C22 C23 1.1(2) . . . . ?
C13 C14 C15 C16 0.3(2) . . . . ?
C13 C18 C17 C16 0.34(19) . . . . ?
C17 C18 C13 C14 0.63(19) . . . . ?
C17 C18 C13 C12 -177.06(12) . . . . ?
C25 C20 C19 O3 -6.56(19) . . . . ?
C25 C20 C19 O4 172.57(13) . . . . ?
C25 C20 C21 O34 179.32(12) . . . . ?
C25 C20 C21 C22 -1.3(2) . . . . ?
C25 C24 C23 C22 -1.1(2) . . . . ?
C6 S1 C3 C2 -176.39(10) . . . . ?
C6 S1 C3 C4 5.00(12) . . . . ?
C6 S2 C7 C8 26.82(13) . . . . ?
C6 S2 C7 C10 -152.99(10) . . . . ?
C5 N1 C1 C2 -1.74(18) . . . . ?
C15 C14 C13 C18 -0.95(18) . . . . ?
C15 C14 C13 C12 176.75(12) . . . . ?
C19 C20 C25 C24 -177.23(12) . . . . ?
C19 C20 C21 O34 -3.2(2) . . . . ?
C19 C20 C21 C22 176.18(12) . . . . ?
C21 C20 C25 C24 0.2(2) . . . . ?
C21 C20 C19 O3 176.02(12) . . . . ?
C21 C20 C19 O4 -4.9(2) . . . . ?
C21 C22 C23 C24 0.1(2) . . . . ?
